data_7046607
loop_
_publ_author_name
'Rani, Varsha'
'Boda, Manjusha'
'Raju, Saravanan'
'Naresh Patwari, G.'
'Singh, Harkesh B.'
'Butcher, Ray J.'

_publ_section_title
;
 Synthesis and structure of arylselenium(ii) and aryltellurium(ii) cations
 based on rigid 5-tert-butyl-1,3-bis-(N-pentylbenzimidazol-2'-yl)benzenes.
;
_journal_issue 27
_journal_name_full 'Dalton transactions (Cambridge, England : 2003)'
_journal_page_first 9114
_journal_page_last 9127
_journal_paper_doi 10.1039/c8dt01148f
_journal_volume 47
_journal_year 2018
_chemical_formula_moiety 'C34 H41 N4 Te, Cl'
_chemical_formula_sum 'C34 H41 Cl N4 Te'
_chemical_formula_weight 668.76
_space_group_crystal_system monoclinic
_space_group_IT_number 14
_space_group_name_Hall '-P 2yn'
_space_group_name_H-M_alt 'P 1 21/n 1'
_symmetry_space_group_name_Hall '-P 2yn'
_symmetry_space_group_name_H-M 'P 1 21/n 1'
_atom_sites_solution_hydrogens mixed
_audit_creation_method SHELXL-2014
_audit_update_record
;
2017-05-03 deposited with the CCDC.
2018-06-11 downloaded from the CCDC.
;
_cell_angle_alpha 90
_cell_angle_beta 100.6460(10)
_cell_angle_gamma 90
_cell_formula_units_Z 4
_cell_length_a 8.4566(3)
_cell_length_b 18.8282(7)
_cell_length_c 19.5661(8)
_cell_measurement_reflns_used 9807
_cell_measurement_temperature 120(2)
_cell_measurement_theta_max 30.566
_cell_measurement_theta_min 2.679
_cell_volume 3061.7(2)
_computing_cell_refinement 'Bruker Apex 2'
_computing_data_collection 'Bruker Apex 2'
_computing_data_reduction 'Bruker Apex 2'
_computing_molecular_graphics 'Bruker SHELXTL (Sheldrick, 2008)'
_computing_publication_material 'Bruker SHELXTL (Sheldrick, 2008)'
_computing_structure_refinement 'SHELXL-2014 (Sheldrick, 2008)'
_computing_structure_solution 'Superflip (Palatinus et al. 2007)'
_diffrn_ambient_temperature 120(2)
_diffrn_measured_fraction_theta_full 0.999
_diffrn_measured_fraction_theta_max 0.994
_diffrn_measurement_device_type 'Bruker Apex 2'
_diffrn_measurement_method '\w scans'
_diffrn_radiation_type MoK\a
_diffrn_radiation_wavelength 0.71073
_diffrn_reflns_av_R_equivalents 0.0612
_diffrn_reflns_av_unetI/netI 0.0509
_diffrn_reflns_Laue_measured_fraction_full 0.999
_diffrn_reflns_Laue_measured_fraction_max 0.994
_diffrn_reflns_limit_h_max 12
_diffrn_reflns_limit_h_min -11
_diffrn_reflns_limit_k_max 26
_diffrn_reflns_limit_k_min -25
_diffrn_reflns_limit_l_max 26
_diffrn_reflns_limit_l_min -27
_diffrn_reflns_number 51808
_diffrn_reflns_point_group_measured_fraction_full 0.999
_diffrn_reflns_point_group_measured_fraction_max 0.994
_diffrn_reflns_theta_full 25.500
_diffrn_reflns_theta_max 30.567
_diffrn_reflns_theta_min 2.379
_exptl_absorpt_coefficient_mu 1.089
_exptl_absorpt_correction_T_max 0.7461
_exptl_absorpt_correction_T_min 0.6440
_exptl_absorpt_correction_type multi-scan
_exptl_absorpt_process_details 'Sadabs (Sheldrick, 1996)'
_exptl_crystal_colour yellow
_exptl_crystal_density_diffrn 1.451
_exptl_crystal_description block
_exptl_crystal_F_000 1368
_exptl_crystal_size_max 0.375
_exptl_crystal_size_mid 0.147
_exptl_crystal_size_min 0.113
_refine_diff_density_max 0.973
_refine_diff_density_min -0.568
_refine_diff_density_rms 0.111
_refine_ls_extinction_method none
_refine_ls_goodness_of_fit_ref 1.036
_refine_ls_hydrogen_treatment constr
_refine_ls_matrix_type full
_refine_ls_number_parameters 383
_refine_ls_number_reflns 9327
_refine_ls_number_restraints 67
_refine_ls_restrained_S_all 1.033
_refine_ls_R_factor_all 0.0650
_refine_ls_R_factor_gt 0.0394
_refine_ls_shift/su_max 0.001
_refine_ls_shift/su_mean 0.000
_refine_ls_structure_factor_coef Fsqd
_refine_ls_weighting_details 'w=1/[\s^2^(Fo^2^)+(0.0183P)^2^+4.5791P] where P=(Fo^2^+2Fc^2^)/3'
_refine_ls_weighting_scheme calc
_refine_ls_wR_factor_gt 0.0672
_refine_ls_wR_factor_ref 0.0740
_reflns_Friedel_coverage 0.000
_reflns_number_gt 7171
_reflns_number_total 9327
_reflns_threshold_expression 'I > 2\s(I)'
_cod_data_source_file c8dt01148f2.cif
_cod_data_source_block shelx
_cod_depositor_comments 'Adding full bibliography for 7046607--7046616.cif.'
_cod_database_code 7046607
_shelx_space_group_comment
;
The symmetry employed for this shelxl refinement is uniquely defined
by the following loop, which should always be used as a source of
symmetry information in preference to the above space-group names.
They are only intended as comments.
;
_shelxl_version_number 2014-1

loop_
_space_group_symop_operation_xyz
'x, y, z'
'-x+1/2, y+1/2, -z+1/2'
'-x, -y, -z'
'x-1/2, -y-1/2, z-1/2'

loop_
_atom_site_label
_atom_site_type_symbol
_atom_site_fract_x
_atom_site_fract_y
_atom_site_fract_z
_atom_site_U_iso_or_equiv
_atom_site_adp_type
_atom_site_occupancy
_atom_site_site_symmetry_order
_atom_site_calc_flag
_atom_site_refinement_flags_posn
_atom_site_refinement_flags_adp
_atom_site_refinement_flags_occupancy
_atom_site_disorder_assembly
_atom_site_disorder_group
Te Te 0.78444(2) 0.59117(2) 0.53286(2) 0.01447(4) Uani 1 1 d . . . . .
Cl1 Cl 0.97715(9) 0.72224(4) 0.63084(3) 0.02979(15) Uani 1 1 d . . . . .
N1 N 0.6529(2) 0.65410(10) 0.44261(10) 0.0166(4) Uani 1 1 d . . . . .
N2 N 0.5364(2) 0.65769(10) 0.33114(9) 0.0158(4) Uani 1 1 d . . . . .
N3 N 0.8724(2) 0.48656(10) 0.57958(9) 0.0164(4) Uani 1 1 d . . . . .
N4 N 0.9009(2) 0.37002(10) 0.56810(9) 0.0162(4) Uani 1 1 d . . . . .
C1 C 0.5922(3) 0.61492(12) 0.38667(11) 0.0163(4) Uani 1 1 d . . . . .
C2 C 0.6370(3) 0.72465(12) 0.42357(11) 0.0158(4) Uani 1 1 d . . . . .
C3 C 0.6830(3) 0.78642(12) 0.46157(12) 0.0211(5) Uani 1 1 d . . . . .
H3A H 0.7337 0.7849 0.5091 0.025 Uiso 1 1 calc R U . . .
C4 C 0.6507(3) 0.84971(13) 0.42624(13) 0.0256(5) Uani 1 1 d . . . . .
H4A H 0.6799 0.8930 0.4503 0.031 Uiso 1 1 calc R U . . .
C5 C 0.5759(3) 0.85230(13) 0.35592(13) 0.0240(5) Uani 1 1 d . . . . .
H5A H 0.5545 0.8972 0.3341 0.029 Uiso 1 1 calc R U . . .
C6 C 0.5324(3) 0.79145(12) 0.31757(12) 0.0191(5) Uani 1 1 d . . . . .
H6A H 0.4842 0.7931 0.2697 0.023 Uiso 1 1 calc R U . . .
C7 C 0.5636(3) 0.72751(12) 0.35332(11) 0.0163(4) Uani 1 1 d . . . . .
C8 C 0.4656(3) 0.63912(13) 0.25895(11) 0.0174(5) Uani 1 1 d . . . . .
H8A H 0.5073 0.5923 0.2475 0.021 Uiso 1 1 calc R U . . .
H8B H 0.4985 0.6748 0.2271 0.021 Uiso 1 1 calc R U . . .
C9 C 0.2827(3) 0.63622(14) 0.24780(12) 0.0222(5) Uani 1 1 d . . . . .
H9A H 0.2413 0.6829 0.2598 0.027 Uiso 1 1 calc R U . . .
H9B H 0.2500 0.6002 0.2793 0.027 Uiso 1 1 calc R U . . .
C10 C 0.2080(3) 0.61766(14) 0.17243(13) 0.0255(5) Uani 1 1 d . . . . .
H10A H 0.0923 0.6302 0.1640 0.031 Uiso 1 1 calc R U . . .
H10B H 0.2601 0.6467 0.1407 0.031 Uiso 1 1 calc R U . . .
C11 C 0.2249(3) 0.53963(14) 0.15524(13) 0.0271(6) Uani 1 1 d . . . . .
H11A H 0.3401 0.5286 0.1574 0.032 Uiso 1 1 calc R U . . .
H11B H 0.1859 0.5103 0.1908 0.032 Uiso 1 1 calc R U . . .
C12 C 0.1320(5) 0.51986(18) 0.08396(15) 0.0476(9) Uani 1 1 d . . . . .
H12A H 0.1418 0.4687 0.0766 0.071 Uiso 1 1 calc R U . . .
H12B H 0.1757 0.5459 0.0483 0.071 Uiso 1 1 calc R U . . .
H12C H 0.0183 0.5322 0.0809 0.071 Uiso 1 1 calc R U . . .
C13 C 0.6058(3) 0.53815(12) 0.39353(11) 0.0158(4) Uani 1 1 d . . . . .
C14 C 0.5443(3) 0.48640(12) 0.34433(11) 0.0163(4) Uani 1 1 d . . . . .
H14A H 0.4791 0.5008 0.3017 0.020 Uiso 1 1 calc R U . . .
C15 C 0.5762(3) 0.41426(12) 0.35633(11) 0.0162(4) Uani 1 1 d . . . . .
C16 C 0.6718(3) 0.39388(12) 0.41900(12) 0.0173(5) Uani 1 1 d . . . . .
H16A H 0.6970 0.3451 0.4272 0.021 Uiso 1 1 calc R U . . .
C17 C 0.7317(3) 0.44406(12) 0.47025(11) 0.0155(4) Uani 1 1 d . . . . .
C18 C 0.6961(3) 0.51612(12) 0.45747(11) 0.0152(4) Uani 1 1 d . . . . .
C19 C 0.5130(3) 0.36019(13) 0.29917(12) 0.0191(5) Uani 1 1 d . . . . .
C20 C 0.3323(3) 0.37019(14) 0.27300(13) 0.0256(5) Uani 1 1 d . . . . .
H20A H 0.2735 0.3566 0.3097 0.038 Uiso 1 1 calc R U . . .
H20B H 0.2975 0.3402 0.2320 0.038 Uiso 1 1 calc R U . . .
H20C H 0.3102 0.4201 0.2605 0.038 Uiso 1 1 calc R U . . .
C21 C 0.6035(4) 0.37139(16) 0.23893(14) 0.0334(7) Uani 1 1 d . . . . .
H21A H 0.7190 0.3643 0.2556 0.050 Uiso 1 1 calc R U . . .
H21B H 0.5846 0.4198 0.2209 0.050 Uiso 1 1 calc R U . . .
H21C H 0.5647 0.3372 0.2018 0.050 Uiso 1 1 calc R U . . .
C22 C 0.5402(4) 0.28381(13) 0.32535(14) 0.0294(6) Uani 1 1 d . . . . .
H22A H 0.6559 0.2747 0.3386 0.044 Uiso 1 1 calc R U . . .
H22B H 0.4932 0.2508 0.2884 0.044 Uiso 1 1 calc R U . . .
H22C H 0.4888 0.2769 0.3659 0.044 Uiso 1 1 calc R U . . .
C23 C 0.8330(3) 0.43059(12) 0.53768(11) 0.0155(4) Uani 1 1 d . . . . .
C24 C 0.901(3) 0.2991(13) 0.5348(16) 0.017(2) Uani 0.558(3) 1 d D U P A -1
H24A H 0.9998 0.2736 0.5563 0.020 Uiso 0.558(3) 1 d R U P A -1
H24B H 0.9048 0.3059 0.4850 0.020 Uiso 0.558(3) 1 d R U P A -1
C25 C 0.7563(12) 0.2522(4) 0.5402(3) 0.0204(12) Uani 0.558(3) 1 d D U P A -1
H25A H 0.7644 0.2362 0.5889 0.025 Uiso 0.558(3) 1 calc R U P A -1
H25B H 0.6564 0.2805 0.5277 0.025 Uiso 0.558(3) 1 calc R U P A -1
C26 C 0.7461(6) 0.1879(2) 0.4930(3) 0.0255(8) Uani 0.558(3) 1 d D U P A -1
H26A H 0.7309 0.2047 0.4443 0.031 Uiso 0.558(3) 1 calc R U P A -1
H26B H 0.6492 0.1603 0.4980 0.031 Uiso 0.558(3) 1 calc R U P A -1
C27 C 0.8908(6) 0.1383(3) 0.5061(3) 0.0316(9) Uani 0.558(3) 1 d D U P A -1
H27A H 0.9902 0.1666 0.5081 0.038 Uiso 0.558(3) 1 calc R U P A -1
H27B H 0.8962 0.1150 0.5518 0.038 Uiso 0.558(3) 1 calc R U P A -1
C28 C 0.884(3) 0.0817(9) 0.4506(14) 0.039(3) Uani 0.558(3) 1 d D U P A -1
H28A H 0.9757 0.0494 0.4631 0.058 Uiso 0.558(3) 1 calc R U P A -1
H28B H 0.8883 0.1043 0.4058 0.058 Uiso 0.558(3) 1 calc R U P A -1
H28C H 0.7835 0.0548 0.4469 0.058 Uiso 0.558(3) 1 calc R U P A -1
C24A C 0.913(4) 0.2982(16) 0.542(2) 0.017(2) Uani 0.442(3) 1 d D U P A -2
H24C H 1.0196 0.2783 0.5622 0.020 Uiso 0.442(3) 1 d R U P A -2
H24D H 0.9034 0.2997 0.4910 0.020 Uiso 0.442(3) 1 d R U P A -2
C25A C 0.7820(16) 0.2493(5) 0.5603(4) 0.0204(12) Uani 0.442(3) 1 d D U P A -2
H25C H 0.7793 0.2535 0.6105 0.025 Uiso 0.442(3) 1 calc R U P A -2
H25D H 0.6759 0.2644 0.5339 0.025 Uiso 0.442(3) 1 calc R U P A -2
C26A C 0.8125(7) 0.1727(3) 0.5431(3) 0.0255(8) Uani 0.442(3) 1 d D U P A -2
H26C H 0.7366 0.1422 0.5628 0.031 Uiso 0.442(3) 1 calc R U P A -2
H26D H 0.9228 0.1597 0.5665 0.031 Uiso 0.442(3) 1 calc R U P A -2
C27A C 0.7954(8) 0.1562(3) 0.4661(3) 0.0316(9) Uani 0.442(3) 1 d D U P A -2
H27C H 0.6809 0.1606 0.4438 0.038 Uiso 0.442(3) 1 calc R U P A -2
H27D H 0.8573 0.1916 0.4444 0.038 Uiso 0.442(3) 1 calc R U P A -2
C28A C 0.854(4) 0.0823(11) 0.4524(18) 0.039(3) Uani 0.442(3) 1 d D U P A -2
H28D H 0.8419 0.0748 0.4021 0.058 Uiso 0.442(3) 1 calc R U P A -2
H28E H 0.7905 0.0469 0.4721 0.058 Uiso 0.442(3) 1 calc R U P A -2
H28F H 0.9677 0.0776 0.4740 0.058 Uiso 0.442(3) 1 calc R U P A -2
C29 C 0.9884(3) 0.38937(12) 0.63285(11) 0.0166(4) Uani 1 1 d . . . . .
C30 C 1.0789(3) 0.34891(13) 0.68578(12) 0.0203(5) Uani 1 1 d . . . . .
H30A H 1.0919 0.2991 0.6812 0.024 Uiso 1 1 calc R U . . .
C31 C 1.1490(3) 0.38517(14) 0.74546(12) 0.0222(5) Uani 1 1 d . . . . .
H31A H 1.2093 0.3593 0.7832 0.027 Uiso 1 1 calc R U . . .
C32 C 1.1334(3) 0.45887(14) 0.75157(12) 0.0223(5) Uani 1 1 d . . . . .
H32A H 1.1853 0.4819 0.7929 0.027 Uiso 1 1 calc R U . . .
C33 C 1.0442(3) 0.49893(13) 0.69882(12) 0.0201(5) Uani 1 1 d . . . . .
H33A H 1.0335 0.5489 0.7029 0.024 Uiso 1 1 calc R U . . .
C34 C 0.9706(3) 0.46239(12) 0.63942(11) 0.0162(4) Uani 1 1 d . . . . .

loop_
_atom_site_aniso_label
_atom_site_aniso_U_11
_atom_site_aniso_U_22
_atom_site_aniso_U_33
_atom_site_aniso_U_23
_atom_site_aniso_U_13
_atom_site_aniso_U_12
Te 0.01707(8) 0.01471(7) 0.01190(7) -0.00128(6) 0.00341(5) -0.00062(6)
Cl1 0.0366(4) 0.0330(3) 0.0214(3) -0.0108(3) 0.0096(3) -0.0073(3)
N1 0.0184(10) 0.0158(9) 0.0158(9) -0.0005(7) 0.0035(8) 0.0011(8)
N2 0.0171(10) 0.0163(9) 0.0136(9) 0.0004(7) 0.0015(7) 0.0011(8)
N3 0.0185(10) 0.0170(9) 0.0135(9) 0.0002(7) 0.0027(8) -0.0016(8)
N4 0.0173(10) 0.0161(9) 0.0155(9) 0.0017(7) 0.0039(7) -0.0006(8)
C1 0.0160(11) 0.0193(11) 0.0143(10) -0.0015(8) 0.0050(9) -0.0013(9)
C2 0.0164(11) 0.0134(10) 0.0176(10) 0.0009(8) 0.0034(9) 0.0027(9)
C3 0.0252(14) 0.0193(12) 0.0186(11) -0.0026(9) 0.0036(10) 0.0022(9)
C4 0.0313(15) 0.0185(12) 0.0278(13) -0.0042(10) 0.0079(11) 0.0027(10)
C5 0.0273(14) 0.0181(12) 0.0278(13) 0.0039(10) 0.0086(11) 0.0057(10)
C6 0.0187(12) 0.0216(12) 0.0177(11) 0.0028(9) 0.0051(9) 0.0059(9)
C7 0.0121(11) 0.0181(11) 0.0193(11) -0.0015(9) 0.0048(9) 0.0014(9)
C8 0.0184(12) 0.0209(11) 0.0127(10) 0.0008(8) 0.0018(9) 0.0009(9)
C9 0.0175(12) 0.0255(12) 0.0230(12) -0.0015(10) 0.0025(10) 0.0012(10)
C10 0.0203(13) 0.0305(13) 0.0230(12) 0.0008(10) -0.0031(10) -0.0010(11)
C11 0.0254(14) 0.0318(14) 0.0225(12) -0.0010(11) 0.0004(10) -0.0005(11)
C12 0.067(2) 0.0452(19) 0.0239(14) -0.0012(13) -0.0081(15) -0.0154(17)
C13 0.0152(11) 0.0175(11) 0.0159(10) -0.0011(8) 0.0057(9) 0.0001(9)
C14 0.0153(11) 0.0193(11) 0.0136(10) 0.0002(8) 0.0009(8) -0.0023(9)
C15 0.0158(11) 0.0165(10) 0.0163(10) -0.0024(9) 0.0031(8) -0.0035(9)
C16 0.0187(12) 0.0161(11) 0.0180(11) 0.0002(8) 0.0058(9) -0.0009(9)
C17 0.0137(11) 0.0180(11) 0.0151(10) -0.0010(9) 0.0034(8) -0.0022(9)
C18 0.0152(11) 0.0158(10) 0.0154(10) -0.0021(8) 0.0051(9) -0.0016(8)
C19 0.0212(12) 0.0186(11) 0.0174(11) -0.0042(9) 0.0032(9) -0.0043(9)
C20 0.0250(14) 0.0236(13) 0.0254(13) -0.0033(10) -0.0025(10) -0.0049(10)
C21 0.0408(17) 0.0351(15) 0.0280(14) -0.0160(12) 0.0161(12) -0.0159(13)
C22 0.0377(16) 0.0179(12) 0.0282(13) -0.0062(10) -0.0054(11) -0.0025(11)
C23 0.0162(11) 0.0158(10) 0.0154(10) 0.0001(8) 0.0053(9) -0.0008(8)
C24 0.017(3) 0.0145(11) 0.019(5) 0.001(2) 0.004(4) 0.0015(18)
C25 0.017(3) 0.0271(14) 0.016(4) 0.011(2) 0.000(3) -0.0042(15)
C26 0.026(2) 0.0177(17) 0.0331(19) 0.0002(15) 0.0071(16) -0.0052(14)
C27 0.034(2) 0.0223(18) 0.036(2) 0.0005(16) 0.0009(16) -0.0020(16)
C28 0.043(9) 0.0289(16) 0.043(2) -0.0046(13) 0.005(4) 0.004(3)
C24A 0.017(3) 0.0145(11) 0.019(5) 0.001(2) 0.004(4) 0.0015(18)
C25A 0.017(3) 0.0271(14) 0.016(4) 0.011(2) 0.000(3) -0.0042(15)
C26A 0.026(2) 0.0177(17) 0.0331(19) 0.0002(15) 0.0071(16) -0.0052(14)
C27A 0.034(2) 0.0223(18) 0.036(2) 0.0005(16) 0.0009(16) -0.0020(16)
C28A 0.043(9) 0.0289(16) 0.043(2) -0.0046(13) 0.005(4) 0.004(3)
C29 0.0149(11) 0.0210(11) 0.0153(10) 0.0011(8) 0.0062(9) -0.0022(9)
C30 0.0176(12) 0.0228(12) 0.0217(11) 0.0047(9) 0.0068(9) 0.0014(9)
C31 0.0168(12) 0.0300(13) 0.0194(11) 0.0074(10) 0.0023(9) 0.0008(10)
C32 0.0189(12) 0.0296(13) 0.0179(11) 0.0020(10) 0.0024(9) -0.0036(10)
C33 0.0209(12) 0.0220(12) 0.0177(11) 0.0006(9) 0.0048(9) -0.0017(10)
C34 0.0128(11) 0.0203(11) 0.0156(10) 0.0039(9) 0.0033(8) 0.0001(9)

loop_
_atom_type_symbol
_atom_type_description
_atom_type_scat_dispersion_real
_atom_type_scat_dispersion_imag
_atom_type_scat_source
C C 0.0033 0.0016 'International Tables Vol C Tables 4.2.6.8 and 6.1.1.4'
H H 0.0000 0.0000 'International Tables Vol C Tables 4.2.6.8 and 6.1.1.4'
N N 0.0061 0.0033 'International Tables Vol C Tables 4.2.6.8 and 6.1.1.4'
Cl Cl 0.1484 0.1585 'International Tables Vol C Tables 4.2.6.8 and 6.1.1.4'
Te Te -0.5308 1.6751 'International Tables Vol C Tables 4.2.6.8 and 6.1.1.4'

loop_
_geom_angle_atom_site_label_1
_geom_angle_atom_site_label_2
_geom_angle_atom_site_label_3
_geom_angle
C18 Te N3 74.97(8)
C18 Te N1 74.91(8)
N3 Te N1 149.83(7)
C1 N1 C2 107.81(19)
C1 N1 Te 114.28(15)
C2 N1 Te 136.94(15)
C1 N2 C7 107.25(18)
C1 N2 C8 130.08(19)
C7 N2 C8 122.63(18)
C23 N3 C34 107.59(19)
C23 N3 Te 114.58(15)
C34 N3 Te 137.55(15)
C23 N4 C29 106.77(18)
C23 N4 C24A 132.6(18)
C29 N4 C24A 120.1(17)
C23 N4 C24 126.4(13)
C29 N4 C24 126.3(13)
N1 C1 N2 110.4(2)
N1 C1 C13 117.4(2)
N2 C1 C13 132.1(2)
N1 C2 C3 130.9(2)
N1 C2 C7 107.8(2)
C3 C2 C7 121.3(2)
C4 C3 C2 116.3(2)
C4 C3 H3A 121.9
C2 C3 H3A 121.9
C3 C4 C5 122.2(2)
C3 C4 H4A 118.9
C5 C4 H4A 118.9
C6 C5 C4 122.0(2)
C6 C5 H5A 119.0
C4 C5 H5A 119.0
C5 C6 C7 115.9(2)
C5 C6 H6A 122.0
C7 C6 H6A 122.0
N2 C7 C6 131.0(2)
N2 C7 C2 106.73(19)
C6 C7 C2 122.3(2)
N2 C8 C9 111.64(18)
N2 C8 H8A 109.3
C9 C8 H8A 109.3
N2 C8 H8B 109.3
C9 C8 H8B 109.3
H8A C8 H8B 108.0
C8 C9 C10 111.9(2)
C8 C9 H9A 109.2
C10 C9 H9A 109.2
C8 C9 H9B 109.2
C10 C9 H9B 109.2
H9A C9 H9B 107.9
C11 C10 C9 113.2(2)
C11 C10 H10A 108.9
C9 C10 H10A 108.9
C11 C10 H10B 108.9
C9 C10 H10B 108.9
H10A C10 H10B 107.7
C12 C11 C10 112.8(2)
C12 C11 H11A 109.0
C10 C11 H11A 109.0
C12 C11 H11B 109.0
C10 C11 H11B 109.0
H11A C11 H11B 107.8
C11 C12 H12A 109.5
C11 C12 H12B 109.5
H12A C12 H12B 109.5
C11 C12 H12C 109.5
H12A C12 H12C 109.5
H12B C12 H12C 109.5
C14 C13 C18 118.6(2)
C14 C13 C1 127.9(2)
C18 C13 C1 113.4(2)
C15 C14 C13 121.7(2)
C15 C14 H14A 119.2
C13 C14 H14A 119.2
C16 C15 C14 118.6(2)
C16 C15 C19 121.8(2)
C14 C15 C19 119.5(2)
C15 C16 C17 121.2(2)
C15 C16 H16A 119.4
C17 C16 H16A 119.4
C18 C17 C16 119.1(2)
C18 C17 C23 113.65(19)
C16 C17 C23 127.2(2)
C17 C18 C13 120.6(2)
C17 C18 Te 119.58(16)
C13 C18 Te 119.79(16)
C22 C19 C20 107.8(2)
C22 C19 C15 111.67(19)
C20 C19 C15 110.7(2)
C22 C19 C21 108.7(2)
C20 C19 C21 109.6(2)
C15 C19 C21 108.24(19)
C19 C20 H20A 109.5
C19 C20 H20B 109.5
H20A C20 H20B 109.5
C19 C20 H20C 109.5
H20A C20 H20C 109.5
H20B C20 H20C 109.5
C19 C21 H21A 109.5
C19 C21 H21B 109.5
H21A C21 H21B 109.5
C19 C21 H21C 109.5
H21A C21 H21C 109.5
H21B C21 H21C 109.5
C19 C22 H22A 109.5
C19 C22 H22B 109.5
H22A C22 H22B 109.5
C19 C22 H22C 109.5
H22A C22 H22C 109.5
H22B C22 H22C 109.5
N3 C23 N4 110.74(19)
N3 C23 C17 117.1(2)
N4 C23 C17 132.1(2)
N4 C24 C25 115.2(18)
N4 C24 H24A 108.5
C25 C24 H24A 108.4
N4 C24 H24B 108.5
C25 C24 H24B 108.5
H24A C24 H24B 107.5
C26 C25 C24 112.1(11)
C26 C25 H25A 109.2
C24 C25 H25A 109.2
C26 C25 H25B 109.2
C24 C25 H25B 109.2
H25A C25 H25B 107.9
C25 C26 C27 115.8(5)
C25 C26 H26A 108.3
C27 C26 H26A 108.3
C25 C26 H26B 108.3
C27 C26 H26B 108.3
H26A C26 H26B 107.4
C28 C27 C26 112.8(11)
C28 C27 H27A 109.0
C26 C27 H27A 109.0
C28 C27 H27B 109.0
C26 C27 H27B 109.0
H27A C27 H27B 107.8
C27 C28 H28A 109.5
C27 C28 H28B 109.5
H28A C28 H28B 109.5
C27 C28 H28C 109.5
H28A C28 H28C 109.5
H28B C28 H28C 109.5
N4 C24A C25A 112(2)
N4 C24A H24C 109.3
C25A C24A H24C 109.1
N4 C24A H24D 109.1
C25A C24A H24D 109.0
H24C C24A H24D 107.8
C26A C25A C24A 111.3(15)
C26A C25A H25C 109.4
C24A C25A H25C 109.4
C26A C25A H25D 109.4
C24A C25A H25D 109.4
H25C C25A H25D 108.0
C25A C26A C27A 115.2(5)
C25A C26A H26C 108.5
C27A C26A H26C 108.5
C25A C26A H26D 108.5
C27A C26A H26D 108.5
H26C C26A H26D 107.5
C28A C27A C26A 112.9(15)
C28A C27A H27C 109.0
C26A C27A H27C 109.0
C28A C27A H27D 109.0
C26A C27A H27D 109.0
H27C C27A H27D 107.8
C27A C28A H28D 109.5
C27A C28A H28E 109.5
H28D C28A H28E 109.5
C27A C28A H28F 109.5
H28D C28A H28F 109.5
H28E C28A H28F 109.5
C34 C29 N4 107.11(19)
C34 C29 C30 121.7(2)
N4 C29 C30 131.2(2)
C31 C30 C29 116.5(2)
C31 C30 H30A 121.7
C29 C30 H30A 121.7
C30 C31 C32 121.8(2)
C30 C31 H31A 119.1
C32 C31 H31A 119.1
C33 C32 C31 121.5(2)
C33 C32 H32A 119.2
C31 C32 H32A 119.2
C32 C33 C34 116.8(2)
C32 C33 H33A 121.6
C34 C33 H33A 121.6
N3 C34 C29 107.8(2)
N3 C34 C33 130.5(2)
C29 C34 C33 121.7(2)

loop_
_geom_bond_atom_site_label_1
_geom_bond_atom_site_label_2
_geom_bond_distance
Te C18 2.079(2)
Te N3 2.2399(19)
Te N1 2.2436(19)
N1 C1 1.341(3)
N1 C2 1.379(3)
N2 C1 1.365(3)
N2 C7 1.390(3)
N2 C8 1.471(3)
N3 C23 1.339(3)
N3 C34 1.381(3)
N4 C23 1.363(3)
N4 C29 1.392(3)
N4 C24A 1.45(3)
N4 C24 1.49(3)
C1 C13 1.454(3)
C2 C3 1.396(3)
C2 C7 1.401(3)
C3 C4 1.379(3)
C3 H3A 0.9500
C4 C5 1.405(4)
C4 H4A 0.9500
C5 C6 1.382(3)
C5 H5A 0.9500
C6 C7 1.393(3)
C6 H6A 0.9500
C8 C9 1.522(3)
C8 H8A 0.9900
C8 H8B 0.9900
C9 C10 1.534(3)
C9 H9A 0.9900
C9 H9B 0.9900
C10 C11 1.520(4)
C10 H10A 0.9900
C10 H10B 0.9900
C11 C12 1.515(4)
C11 H11A 0.9900
C11 H11B 0.9900
C12 H12A 0.9800
C12 H12B 0.9800
C12 H12C 0.9800
C13 C14 1.401(3)
C13 C18 1.402(3)
C14 C15 1.396(3)
C14 H14A 0.9500
C15 C16 1.392(3)
C15 C19 1.534(3)
C16 C17 1.403(3)
C16 H16A 0.9500
C17 C18 1.402(3)
C17 C23 1.456(3)
C19 C22 1.530(3)
C19 C20 1.531(4)
C19 C21 1.534(3)
C20 H20A 0.9800
C20 H20B 0.9800
C20 H20C 0.9800
C21 H21A 0.9800
C21 H21B 0.9800
C21 H21C 0.9800
C22 H22A 0.9800
C22 H22B 0.9800
C22 H22C 0.9800
C24 C25 1.526(10)
C24 H24A 0.9900
C24 H24B 0.9900
C25 C26 1.516(8)
C25 H25A 0.9900
C25 H25B 0.9900
C26 C27 1.524(6)
C26 H26A 0.9900
C26 H26B 0.9900
C27 C28 1.515(13)
C27 H27A 0.9900
C27 H27B 0.9900
C28 H28A 0.9800
C28 H28B 0.9800
C28 H28C 0.9800
C24A C25A 1.528(12)
C24A H24C 0.9900
C24A H24D 0.9900
C25A C26A 1.515(10)
C25A H25C 0.9900
C25A H25D 0.9900
C26A C27A 1.520(8)
C26A H26C 0.9900
C26A H26D 0.9900
C27A C28A 1.516(15)
C27A H27C 0.9900
C27A H27D 0.9900
C28A H28D 0.9800
C28A H28E 0.9800
C28A H28F 0.9800
C29 C34 1.392(3)
C29 C30 1.395(3)
C30 C31 1.388(3)
C30 H30A 0.9500
C31 C32 1.401(4)
C31 H31A 0.9500
C32 C33 1.384(3)
C32 H32A 0.9500
C33 C34 1.394(3)
C33 H33A 0.9500

loop_
_geom_hbond_atom_site_label_D
_geom_hbond_atom_site_label_H
_geom_hbond_atom_site_label_A
_geom_hbond_distance_DH
_geom_hbond_distance_HA
_geom_hbond_distance_DA
_geom_hbond_angle_DHA
_geom_hbond_site_symmetry_A
C6 H6A Cl1 0.95 2.72 3.606(2) 155.0 4_575
C8 H8B Cl1 0.99 2.69 3.633(2) 160.1 4_575
C24 H24B Cl1 0.99 2.69 3.60(3) 152.7 3_766
C24A H24D Cl1 0.99 2.79 3.69(4) 152.5 3_766

loop_
_geom_torsion_atom_site_label_1
_geom_torsion_atom_site_label_2
_geom_torsion_atom_site_label_3
_geom_torsion_atom_site_label_4
_geom_torsion
C2 N1 C1 N2 0.0(3)
Te N1 C1 N2 -170.69(14)
C2 N1 C1 C13 176.1(2)
Te N1 C1 C13 5.4(3)
C7 N2 C1 N1 0.0(3)
C8 N2 C1 N1 177.6(2)
C7 N2 C1 C13 -175.3(2)
C8 N2 C1 C13 2.2(4)
C1 N1 C2 C3 -178.8(2)
Te N1 C2 C3 -11.3(4)
C1 N1 C2 C7 0.0(3)
Te N1 C2 C7 167.49(17)
N1 C2 C3 C4 179.2(2)
C7 C2 C3 C4 0.6(4)
C2 C3 C4 C5 -0.1(4)
C3 C4 C5 C6 -1.0(4)
C4 C5 C6 C7 1.5(4)
C1 N2 C7 C6 178.8(2)
C8 N2 C7 C6 1.1(4)
C1 N2 C7 C2 0.0(2)
C8 N2 C7 C2 -177.82(19)
C5 C6 C7 N2 -179.7(2)
C5 C6 C7 C2 -1.0(3)
N1 C2 C7 N2 0.0(3)
C3 C2 C7 N2 178.9(2)
N1 C2 C7 C6 -179.0(2)
C3 C2 C7 C6 -0.1(4)
C1 N2 C8 C9 93.9(3)
C7 N2 C8 C9 -88.9(3)
N2 C8 C9 C10 179.4(2)
C8 C9 C10 C11 75.4(3)
C9 C10 C11 C12 172.4(2)
N1 C1 C13 C14 176.0(2)
N2 C1 C13 C14 -8.9(4)
N1 C1 C13 C18 -5.7(3)
N2 C1 C13 C18 169.4(2)
C18 C13 C14 C15 -2.7(3)
C1 C13 C14 C15 175.5(2)
C13 C14 C15 C16 0.0(3)
C13 C14 C15 C19 -176.8(2)
C14 C15 C16 C17 1.8(3)
C19 C15 C16 C17 178.6(2)
C15 C16 C17 C18 -0.9(3)
C15 C16 C17 C23 -179.7(2)
C16 C17 C18 C13 -1.9(3)
C23 C17 C18 C13 177.1(2)
C16 C17 C18 Te -179.86(16)
C23 C17 C18 Te -0.9(3)
C14 C13 C18 C17 3.7(3)
C1 C13 C18 C17 -174.8(2)
C14 C13 C18 Te -178.39(16)
C1 C13 C18 Te 3.1(3)
C16 C15 C19 C22 11.0(3)
C14 C15 C19 C22 -172.3(2)
C16 C15 C19 C20 131.2(2)
C14 C15 C19 C20 -52.1(3)
C16 C15 C19 C21 -108.7(3)
C14 C15 C19 C21 68.1(3)
C34 N3 C23 N4 0.5(3)
Te N3 C23 N4 175.53(14)
C34 N3 C23 C17 -178.73(19)
Te N3 C23 C17 -3.7(3)
C29 N4 C23 N3 -0.2(3)
C24A N4 C23 N3 -171.2(14)
C24 N4 C23 N3 -172.4(10)
C29 N4 C23 C17 178.9(2)
C24A N4 C23 C17 7.9(14)
C24 N4 C23 C17 6.7(10)
C18 C17 C23 N3 3.1(3)
C16 C17 C23 N3 -178.0(2)
C18 C17 C23 N4 -176.0(2)
C16 C17 C23 N4 2.9(4)
C23 N4 C24 C25 -89(2)
C29 N4 C24 C25 101(2)
C24A N4 C24 C25 99(17)
N4 C24 C25 C26 168.2(16)
C24 C25 C26 C27 59.4(15)
C25 C26 C27 C28 -171.2(12)
C23 N4 C24A C25A -97(3)
C29 N4 C24A C25A 93(3)
C24 N4 C24A C25A -88(16)
N4 C24A C25A C26A -171(2)
C24A C25A C26A C27A -67.7(19)
C25A C26A C27A C28A 170.3(16)
C23 N4 C29 C34 -0.2(2)
C24A N4 C29 C34 172.1(12)
C24 N4 C29 C34 172.0(9)
C23 N4 C29 C30 178.9(2)
C24A N4 C29 C30 -8.7(12)
C24 N4 C29 C30 -8.9(10)
C34 C29 C30 C31 0.5(3)
N4 C29 C30 C31 -178.5(2)
C29 C30 C31 C32 -1.7(3)
C30 C31 C32 C33 1.4(4)
C31 C32 C33 C34 0.0(4)
C23 N3 C34 C29 -0.6(2)
Te N3 C34 C29 -173.92(17)
C23 N3 C34 C33 179.8(2)
Te N3 C34 C33 6.5(4)
N4 C29 C34 N3 0.5(2)
C30 C29 C34 N3 -178.7(2)
N4 C29 C34 C33 -179.8(2)
C30 C29 C34 C33 0.9(3)
C32 C33 C34 N3 178.4(2)
C32 C33 C34 C29 -1.2(3)
